data_1502065
loop_
_publ_author_name
'Murai, Toshiaki'
'Hori, Fumihiko'
'Maruyama, Toshifumi'

_publ_section_title
;
 Intramolecular cyclization of in situ generated adducts formed between
 thioamide dianions and thioformamides leading to generation of
 5-amino-2-thiazolines and 5-aminothiazoles, and their fluorescence
 properties.
;
_journal_issue 7
_journal_name_full 'Organic letters'
_journal_page_first 1718
_journal_page_last 1721
_journal_paper_doi 10.1021/ol200231z
_journal_volume 13
_journal_year 2011
_chemical_formula_moiety 'C27 H20 N2 S'
_chemical_formula_sum 'C27 H20 N2 S'
_chemical_formula_weight 404.53
_space_group_IT_number 61
_symmetry_cell_setting orthorhombic
_symmetry_Int_Tables_number 61
_symmetry_space_group_name_Hall '-P 2ac 2ab'
_symmetry_space_group_name_H-M 'P b c a'
_atom_sites_solution_hydrogens geom
_atom_sites_solution_primary direct
_atom_sites_solution_secondary difmap
_cell_angle_alpha 90.0000
_cell_angle_beta 90.0000
_cell_angle_gamma 90.0000
_cell_formula_units_Z 8
_cell_length_a 7.35830(10)
_cell_length_b 20.2268(4)
_cell_length_c 28.3714(5)
_cell_measurement_reflns_used 33759
_cell_measurement_temperature 298
_cell_measurement_theta_max 27.63
_cell_measurement_theta_min 3.02
_cell_volume 4222.65(13)
_computing_cell_refinement PROCESS-AUTO
_computing_data_collection PROCESS-AUTO
_computing_data_reduction PROCESS-AUTO
_computing_molecular_graphics 'CrystalStructure 4.0'
_computing_publication_material 'CrystalStructure 4.0 (Rigaku, 2010)'
_computing_structure_refinement 'SHELXL97 (Sheldrick, 2008)'
_computing_structure_solution 'SHELXS97 (Sheldrick, 2008)'
_diffrn_ambient_temperature 298
_diffrn_detector_area_resol_mean 6.849
_diffrn_measured_fraction_theta_full 0.999
_diffrn_measured_fraction_theta_max 0.999
_diffrn_measurement_device_type 'Rigaku SCX mini'
_diffrn_measurement_method \w
_diffrn_radiation_type 'Mo K\a'
_diffrn_radiation_wavelength 0.71075
_diffrn_reflns_av_R_equivalents 0.0658
_diffrn_reflns_limit_h_max 9
_diffrn_reflns_limit_h_min -9
_diffrn_reflns_limit_k_max 26
_diffrn_reflns_limit_k_min -26
_diffrn_reflns_limit_l_max 36
_diffrn_reflns_limit_l_min -36
_diffrn_reflns_number 40861
_diffrn_reflns_theta_full 27.49
_diffrn_reflns_theta_max 27.48
_diffrn_standards_number 0
_exptl_absorpt_coefficient_mu 0.169
_exptl_absorpt_correction_T_max 0.970
_exptl_absorpt_correction_T_min 0.949
_exptl_absorpt_correction_type numerical
_exptl_absorpt_process_details 'NUMABS (Rigaku, 1999)'
_exptl_crystal_colour Colorless
_exptl_crystal_density_diffrn 1.273
_exptl_crystal_density_method 'not measured'
_exptl_crystal_description Prism
_exptl_crystal_F_000 1696.00
_exptl_crystal_size_max 0.300
_exptl_crystal_size_mid 0.180
_exptl_crystal_size_min 0.180
_refine_diff_density_max 0.260
_refine_diff_density_min -0.220
_refine_ls_extinction_method none
_refine_ls_goodness_of_fit_ref 1.189
_refine_ls_hydrogen_treatment refxyz
_refine_ls_number_parameters 351
_refine_ls_number_reflns 4836
_refine_ls_number_restraints 0
_refine_ls_R_factor_gt 0.0667
_refine_ls_shift/su_max 0.004
_refine_ls_structure_factor_coef Fsqd
_refine_ls_weighting_details 'w = 1/[\s^2^(Fo^2^)+(0.0432P)^2^+1.4557P] where P=(Fo^2^+2Fc^2^)/3'
_refine_ls_weighting_scheme calc
_refine_ls_wR_factor_ref 0.1330
_reflns_number_gt 3613
_reflns_number_total 4836
_reflns_threshold_expression F^2^>2.0\s(F^2^)
_cod_data_source_file ol200231z_si_002.cif
_cod_data_source_block 5f
_cod_database_code 1502065

loop_
_symmetry_equiv_pos_site_id
_symmetry_equiv_pos_as_xyz
1 +X,+Y,+Z
2 1/2-X,1/2+Y,+Z
3 +X,1/2-Y,1/2+Z
4 1/2-X,-Y,1/2+Z
5 -X,-Y,-Z
6 1/2+X,1/2-Y,-Z
7 -X,1/2+Y,1/2-Z
8 1/2+X,+Y,1/2-Z

loop_
_atom_site_label
_atom_site_type_symbol
_atom_site_fract_x
_atom_site_fract_y
_atom_site_fract_z
_atom_site_U_iso_or_equiv
_atom_site_adp_type
_atom_site_occupancy
_atom_site_symmetry_multiplicity
_atom_site_calc_flag
S1 S 0.16203(8) 0.49706(3) 0.40205(2) 0.04775(19) Uani 1.0 8 d
N1 N 0.3119(3) 0.38701(8) 0.37996(6) 0.0380(5) Uani 1.0 8 d
N2 N 0.4463(3) 0.55999(8) 0.35987(6) 0.0371(5) Uani 1.0 8 d
C1 C 0.3660(3) 0.49852(10) 0.37071(7) 0.0375(5) Uani 1.0 8 d
C2 C 0.4248(3) 0.43551(10) 0.36180(7) 0.0355(5) Uani 1.0 8 d
C3 C 0.1703(3) 0.41159(10) 0.40115(7) 0.0372(5) Uani 1.0 8 d
C4 C 0.3401(3) 0.60643(10) 0.33415(7) 0.0330(5) Uani 1.0 8 d
C5 C 0.2151(4) 0.58423(13) 0.30113(8) 0.0442(6) Uani 1.0 8 d
C6 C 0.1087(4) 0.62830(15) 0.27653(9) 0.0567(7) Uani 1.0 8 d
C7 C 0.1262(4) 0.69527(15) 0.28402(10) 0.0618(8) Uani 1.0 8 d
C8 C 0.2498(4) 0.71816(13) 0.31629(10) 0.0533(7) Uani 1.0 8 d
C9 C 0.3565(3) 0.67438(11) 0.34152(8) 0.0404(6) Uani 1.0 8 d
C10 C 0.5948(3) 0.58132(10) 0.38879(8) 0.0361(5) Uani 1.0 8 d
C11 C 0.7352(3) 0.61746(11) 0.36901(9) 0.0443(6) Uani 1.0 8 d
C12 C 0.8786(4) 0.63891(14) 0.39703(11) 0.0540(7) Uani 1.0 8 d
C13 C 0.8838(4) 0.62351(14) 0.44424(11) 0.0585(8) Uani 1.0 8 d
C14 C 0.7469(5) 0.58675(13) 0.46330(10) 0.0598(8) Uani 1.0 8 d
C15 C 0.6019(4) 0.56581(12) 0.43625(9) 0.0488(6) Uani 1.0 8 d
C16 C 0.5887(3) 0.41432(10) 0.33576(7) 0.0359(5) Uani 1.0 8 d
C17 C 0.6962(4) 0.45755(12) 0.30967(9) 0.0475(6) Uani 1.0 8 d
C18 C 0.8473(4) 0.43510(14) 0.28591(10) 0.0589(7) Uani 1.0 8 d
C19 C 0.8953(4) 0.36918(15) 0.28715(10) 0.0606(8) Uani 1.0 8 d
C20 C 0.7905(4) 0.32599(14) 0.31291(10) 0.0587(7) Uani 1.0 8 d
C21 C 0.6386(4) 0.34777(12) 0.33670(9) 0.0465(6) Uani 1.0 8 d
C22 C 0.0249(3) 0.37237(11) 0.42292(7) 0.0393(5) Uani 1.0 8 d
C23 C 0.0478(4) 0.30452(12) 0.42867(8) 0.0468(6) Uani 1.0 8 d
C24 C -0.0893(5) 0.26673(14) 0.44807(10) 0.0594(8) Uani 1.0 8 d
C25 C -0.2480(5) 0.29531(16) 0.46262(10) 0.0661(8) Uani 1.0 8 d
C26 C -0.2713(4) 0.36248(17) 0.45805(10) 0.0649(8) Uani 1.0 8 d
C27 C -0.1361(4) 0.40095(14) 0.43801(9) 0.0521(7) Uani 1.0 8 d
H1 H 0.208(3) 0.5376(12) 0.2958(8) 0.044(7) Uiso 1.0 8 d
H2 H 0.024(4) 0.6115(13) 0.2547(10) 0.068(8) Uiso 1.0 8 d
H3 H 0.052(4) 0.7256(13) 0.2662(9) 0.064(8) Uiso 1.0 8 d
H4 H 0.263(4) 0.7636(13) 0.3227(9) 0.060(8) Uiso 1.0 8 d
H5 H 0.436(3) 0.6898(10) 0.3644(8) 0.038(6) Uiso 1.0 8 d
H6 H 0.732(4) 0.6266(12) 0.3362(9) 0.052(7) Uiso 1.0 8 d
H7 H 0.970(4) 0.6626(13) 0.3833(10) 0.069(9) Uiso 1.0 8 d
H8 H 0.989(4) 0.6374(13) 0.4628(10) 0.075(9) Uiso 1.0 8 d
H9 H 0.748(4) 0.5760(14) 0.4966(10) 0.075(9) Uiso 1.0 8 d
H10 H 0.507(4) 0.5425(12) 0.4498(8) 0.051(7) Uiso 1.0 8 d
H11 H 0.668(3) 0.5036(12) 0.3085(8) 0.048(7) Uiso 1.0 8 d
H12 H 0.916(4) 0.4636(13) 0.2683(9) 0.059(8) Uiso 1.0 8 d
H13 H 1.001(4) 0.3546(13) 0.2721(9) 0.069(8) Uiso 1.0 8 d
H14 H 0.821(4) 0.2803(15) 0.3158(10) 0.077(9) Uiso 1.0 8 d
H15 H 0.563(4) 0.3182(12) 0.3543(8) 0.052(7) Uiso 1.0 8 d
H16 H 0.159(4) 0.2856(12) 0.4195(8) 0.046(7) Uiso 1.0 8 d
H17 H -0.071(4) 0.2201(15) 0.4527(10) 0.073(9) Uiso 1.0 8 d
H18 H -0.343(4) 0.2682(15) 0.4748(11) 0.086(10) Uiso 1.0 8 d
H19 H -0.380(4) 0.3836(15) 0.4669(10) 0.079(10) Uiso 1.0 8 d
H20 H -0.151(3) 0.4462(13) 0.4343(8) 0.047(7) Uiso 1.0 8 d

loop_
_atom_site_aniso_label
_atom_site_aniso_U_11
_atom_site_aniso_U_22
_atom_site_aniso_U_33
_atom_site_aniso_U_12
_atom_site_aniso_U_13
_atom_site_aniso_U_23
S1 0.0474(4) 0.0321(3) 0.0637(4) 0.0028(3) 0.0145(3) -0.0005(3)
N1 0.0394(10) 0.0309(9) 0.0438(11) -0.0001(8) 0.0010(9) -0.0016(8)
N2 0.0390(10) 0.0272(9) 0.0452(11) -0.0016(8) -0.0028(8) 0.0015(8)
C1 0.0386(12) 0.0333(11) 0.0407(12) 0.0005(10) 0.0013(10) -0.0004(10)
C2 0.0379(12) 0.0323(11) 0.0363(11) -0.0004(10) -0.0023(10) -0.0003(9)
C3 0.0406(12) 0.0329(11) 0.0381(12) 0.0007(10) -0.0014(10) 0.0006(9)
C4 0.0325(11) 0.0348(11) 0.0319(11) 0.0003(9) 0.0051(9) 0.0007(9)
C5 0.0463(14) 0.0481(15) 0.0383(13) -0.0051(12) -0.0001(11) -0.0013(11)
C6 0.0459(15) 0.081(2) 0.0432(15) -0.0098(14) -0.0116(12) 0.0102(14)
C7 0.0490(16) 0.0695(19) 0.0669(18) 0.0025(14) -0.0069(14) 0.0314(15)
C8 0.0489(15) 0.0403(14) 0.0707(18) 0.0010(12) 0.0006(14) 0.0144(13)
C9 0.0377(13) 0.0357(12) 0.0477(14) -0.0013(10) -0.0025(11) 0.0012(10)
C10 0.0362(12) 0.0288(11) 0.0434(12) 0.0071(9) -0.0028(10) -0.0043(9)
C11 0.0382(13) 0.0454(14) 0.0493(15) 0.0021(11) 0.0014(12) -0.0056(12)
C12 0.0337(13) 0.0545(16) 0.074(2) 0.0026(12) 0.0001(13) -0.0133(14)
C13 0.0505(17) 0.0550(16) 0.0700(19) 0.0127(14) -0.0197(15) -0.0178(14)
C14 0.075(2) 0.0562(16) 0.0481(16) 0.0085(15) -0.0196(15) -0.0046(14)
C15 0.0581(16) 0.0428(14) 0.0454(15) -0.0001(12) -0.0024(13) 0.0015(11)
C16 0.0371(12) 0.0358(12) 0.0346(11) 0.0019(10) -0.0045(10) -0.0040(9)
C17 0.0498(15) 0.0407(13) 0.0521(15) 0.0001(12) 0.0059(12) -0.0058(12)
C18 0.0531(16) 0.0622(18) 0.0613(17) -0.0076(15) 0.0169(14) -0.0062(14)
C19 0.0463(16) 0.071(2) 0.0648(18) 0.0118(14) 0.0128(14) -0.0117(15)
C20 0.0603(18) 0.0508(16) 0.0651(17) 0.0182(14) 0.0040(14) -0.0044(14)
C21 0.0476(14) 0.0406(13) 0.0514(15) 0.0040(12) 0.0050(12) -0.0019(11)
C22 0.0419(13) 0.0397(12) 0.0362(12) -0.0055(10) -0.0014(10) -0.0008(10)
C23 0.0494(15) 0.0409(13) 0.0502(14) -0.0056(12) 0.0008(12) -0.0017(11)
C24 0.0700(19) 0.0481(16) 0.0601(17) -0.0196(14) 0.0013(15) 0.0034(14)
C25 0.066(2) 0.073(2) 0.0592(17) -0.0268(17) 0.0099(16) 0.0014(15)
C26 0.0450(16) 0.085(3) 0.0646(18) -0.0080(16) 0.0110(14) -0.0078(16)
C27 0.0475(15) 0.0506(16) 0.0581(16) 0.0014(13) 0.0044(12) -0.0006(13)

loop_
_atom_type_symbol
_atom_type_description
_atom_type_scat_dispersion_real
_atom_type_scat_dispersion_imag
_atom_type_scat_source
C C 0.003 0.002
;
International Tables for Crystallography
(1992, Vol. C, Tables 4.2.6.8 and 6.1.1.4)
;
H H 0.000 0.000
;
International Tables for Crystallography
(1992, Vol. C, Table 6.1.1.4)
;
N N 0.006 0.003
;
International Tables for Crystallography
(1992, Vol. C, Tables 4.2.6.8 and 6.1.1.4)
;
S S 0.125 0.123
;
International Tables for Crystallography
(1992, Vol. C, Tables 4.2.6.8 and 6.1.1.4)
;

loop_
_geom_angle_atom_site_label_1
_geom_angle_atom_site_label_2
_geom_angle_atom_site_label_3
_geom_angle
_geom_angle_publ_flag
C1 S1 C3 88.81(10) yes
C2 N1 C3 112.44(17) yes
C1 N2 C4 117.60(17) yes
C1 N2 C10 117.40(17) yes
C4 N2 C10 120.90(17) yes
S1 C1 N2 119.11(15) yes
S1 C1 C2 110.51(16) yes
N2 C1 C2 130.35(19) yes
N1 C2 C1 113.62(18) yes
N1 C2 C16 118.05(18) yes
C1 C2 C16 128.33(19) yes
S1 C3 N1 114.62(16) yes
S1 C3 C22 120.54(16) yes
N1 C3 C22 124.84(19) yes
N2 C4 C5 119.78(19) yes
N2 C4 C9 121.73(19) yes
C5 C4 C9 118.5(2) yes
C4 C5 C6 120.7(3) yes
C5 C6 C7 120.4(3) yes
C6 C7 C8 119.8(3) yes
C7 C8 C9 120.4(3) yes
C4 C9 C8 120.3(3) yes
N2 C10 C11 119.7(2) yes
N2 C10 C15 121.2(2) yes
C11 C10 C15 119.1(3) yes
C10 C11 C12 119.9(3) yes
C11 C12 C13 120.5(3) yes
C12 C13 C14 119.3(3) yes
C13 C14 C15 121.2(3) yes
C10 C15 C14 120.0(3) yes
C2 C16 C17 123.18(19) yes
C2 C16 C21 119.01(19) yes
C17 C16 C21 117.8(2) yes
C16 C17 C18 120.8(3) yes
C17 C18 C19 120.8(3) yes
C18 C19 C20 118.9(3) yes
C19 C20 C21 120.8(3) yes
C16 C21 C20 120.8(3) yes
C3 C22 C23 119.6(2) yes
C3 C22 C27 121.8(2) yes
C23 C22 C27 118.6(3) yes
C22 C23 C24 120.3(3) yes
C23 C24 C25 120.7(3) yes
C24 C25 C26 119.7(3) yes
C25 C26 C27 120.3(3) yes
C22 C27 C26 120.4(3) yes
C4 C5 H1 117.4(13) no
C6 C5 H1 121.9(14) no
C5 C6 H2 118.4(16) no
C7 C6 H2 121.2(16) no
C6 C7 H3 119.5(16) no
C8 C7 H3 120.7(16) no
C7 C8 H4 121.8(16) no
C9 C8 H4 117.7(15) no
C4 C9 H5 119.3(13) no
C8 C9 H5 120.4(13) no
C10 C11 H6 118.8(15) no
C12 C11 H6 121.2(15) no
C11 C12 H7 118.6(18) no
C13 C12 H7 121.0(18) no
C12 C13 H8 118.9(16) no
C14 C13 H8 121.7(16) no
C13 C14 H9 120.3(18) no
C15 C14 H9 118.5(18) no
C10 C15 H10 119.3(15) no
C14 C15 H10 120.6(15) no
C16 C17 H11 120.7(14) no
C18 C17 H11 118.5(14) no
C17 C18 H12 120.4(16) no
C19 C18 H12 118.7(16) no
C18 C19 H13 120.4(17) no
C20 C19 H13 120.6(16) no
C19 C20 H14 122.1(17) no
C21 C20 H14 117.1(17) no
C16 C21 H15 117.4(15) no
C20 C21 H15 121.7(15) no
C22 C23 H16 118.2(15) no
C24 C23 H16 121.5(15) no
C23 C24 H17 119.6(17) no
C25 C24 H17 119.6(17) no
C24 C25 H18 119.4(19) no
C26 C25 H18 120.9(19) no
C25 C26 H19 121.9(18) no
C27 C26 H19 117.8(18) no
C22 C27 H20 118.5(14) no
C26 C27 H20 121.0(14) no

loop_
_geom_bond_atom_site_label_1
_geom_bond_atom_site_label_2
_geom_bond_distance
_geom_bond_publ_flag
S1 C1 1.745(3) yes
S1 C3 1.730(3) yes
N1 C2 1.385(3) yes
N1 C3 1.302(3) yes
N2 C1 1.411(3) yes
N2 C4 1.423(3) yes
N2 C10 1.433(3) yes
C1 C2 1.370(3) yes
C2 C16 1.478(3) yes
C3 C22 1.468(3) yes
C4 C5 1.388(3) yes
C4 C9 1.395(3) yes
C5 C6 1.377(4) yes
C6 C7 1.377(5) yes
C7 C8 1.371(4) yes
C8 C9 1.383(4) yes
C10 C11 1.384(4) yes
C10 C15 1.384(4) yes
C11 C12 1.390(4) yes
C12 C13 1.376(5) yes
C13 C14 1.364(4) yes
C14 C15 1.381(4) yes
C16 C17 1.392(4) yes
C16 C21 1.396(4) yes
C17 C18 1.377(4) yes
C18 C19 1.380(5) yes
C19 C20 1.375(4) yes
C20 C21 1.378(4) yes
C22 C23 1.392(4) yes
C22 C27 1.386(4) yes
C23 C24 1.380(4) yes
C24 C25 1.367(5) yes
C25 C26 1.376(5) yes
C26 C27 1.385(4) yes
C5 H1 0.96(3) no
C6 H2 0.94(3) no
C7 H3 0.96(3) no
C8 H4 0.94(3) no
C9 H5 0.93(2) no
C11 H6 0.95(3) no
C12 H7 0.91(3) no
C13 H8 0.97(3) no
C14 H9 0.97(3) no
C15 H10 0.93(3) no
C17 H11 0.95(3) no
C18 H12 0.92(3) no
C19 H13 0.94(3) no
C20 H14 0.95(3) no
C21 H15 0.95(3) no
C23 H16 0.94(3) no
C24 H17 0.96(3) no
C25 H18 0.95(3) no
C26 H19 0.94(3) no
C27 H20 0.93(3) no

loop_
_geom_contact_atom_site_label_1
_geom_contact_atom_site_label_2
_geom_contact_distance
_geom_contact_publ_flag
_geom_contact_site_symmetry_2
S1 C4 3.213(2) no .
S1 C5 3.385(3) no .
S1 C27 3.103(3) no .
N1 C21 2.814(3) no .
N1 C23 2.910(3) no .
N2 C16 3.201(3) no .
N2 C17 3.115(3) no .
C1 C5 2.852(4) no .
C1 C15 2.885(4) no .
C1 C17 3.097(4) no .
C2 C4 3.599(3) no .
C2 C10 3.294(3) no .
C3 C16 3.595(3) no .
C4 C7 2.780(4) no .
C4 C11 3.079(3) no .
C4 C15 3.574(4) no .
C5 C8 2.755(4) no .
C6 C9 2.756(4) no .
C9 C10 2.901(3) no .
C9 C11 3.115(4) no .
C10 C13 2.779(4) no .
C10 C17 3.444(4) no .
C11 C14 2.748(4) no .
C12 C15 2.751(4) no .
C16 C19 2.797(4) no .
C17 C20 2.752(4) no .
C18 C21 2.749(4) no .
C22 C25 2.780(4) no .
C23 C26 2.754(4) no .
C24 C27 2.751(4) no .
S1 C12 3.550(3) no 1_455
S1 C13 3.488(3) no 1_455
C12 S1 3.550(3) no 1_655
C13 S1 3.488(3) no 1_655
C16 C27 3.548(4) no 1_655
C21 C26 3.519(4) no 1_655
C21 C27 3.488(4) no 1_655
C26 C21 3.519(4) no 1_455
C27 C16 3.548(4) no 1_455
C27 C21 3.488(4) no 1_455
S1 H1 3.14(3) no .
S1 H10 3.02(3) no .
S1 H20 2.68(3) no .
N1 H15 2.43(3) no .
N1 H16 2.59(3) no .
N2 H1 2.56(3) no .
N2 H5 2.63(2) no .
N2 H6 2.59(3) no .
N2 H10 2.61(3) no .
N2 H11 2.47(3) no .
C1 H1 2.55(3) no .
C1 H10 2.63(3) no .
C1 H11 2.84(3) no .
C2 H1 3.21(3) no .
C2 H10 3.36(3) no .
C2 H11 2.72(3) no .
C2 H15 2.59(3) no .
C3 H16 2.60(3) no .
C3 H20 2.64(3) no .
C4 H2 3.24(3) no .
C4 H4 3.25(3) no .
C4 H6 2.91(3) no .
C4 H11 3.27(3) no .
C5 H3 3.25(3) no .
C5 H5 3.23(2) no .
C6 H4 3.24(3) no .
C7 H1 3.26(3) no .
C7 H5 3.23(3) no .
C8 H2 3.24(3) no .
C9 H1 3.24(3) no .
C9 H3 3.26(3) no .
C9 H6 2.93(3) no .
C10 H5 2.58(2) no .
C10 H7 3.21(3) no .
C10 H9 3.26(3) no .
C10 H11 2.82(3) no .
C11 H5 2.65(3) no .
C11 H8 3.27(3) no .
C11 H10 3.22(3) no .
C11 H11 2.91(3) no .
C12 H5 3.54(3) no .
C12 H9 3.25(3) no .
C13 H6 3.26(3) no .
C13 H10 3.23(3) no .
C14 H7 3.19(3) no .
C15 H5 3.45(2) no .
C15 H6 3.24(3) no .
C15 H8 3.28(3) no .
C16 H12 3.24(3) no .
C16 H14 3.25(3) no .
C17 H6 3.51(3) no .
C17 H13 3.24(3) no .
C17 H15 3.24(3) no .
C18 H14 3.25(3) no .
C19 H11 3.25(3) no .
C19 H15 3.26(3) no .
C20 H12 3.19(3) no .
C21 H11 3.26(3) no .
C21 H13 3.24(3) no .
C22 H17 3.27(3) no .
C22 H19 3.24(3) no .
C23 H18 3.24(3) no .
C23 H20 3.22(3) no .
C24 H19 3.23(3) no .
C25 H16 3.24(3) no .
C25 H20 3.24(3) no .
C26 H17 3.24(3) no .
C27 H16 3.23(3) no .
C27 H18 3.26(3) no .
H1 H2 2.33(4) no .
H1 H11 3.47(4) no .
H2 H3 2.34(4) no .
H3 H4 2.36(4) no .
H4 H5 2.29(4) no .
H5 H6 2.65(4) no .
H6 H7 2.32(4) no .
H6 H11 2.65(4) no .
H7 H8 2.32(4) no .
H8 H9 2.37(4) no .
H9 H10 2.32(4) no .
H11 H12 2.30(4) no .
H12 H13 2.29(4) no .
H13 H14 2.36(4) no .
H14 H15 2.32(4) no .
H15 H16 3.56(4) no .
H16 H17 2.35(4) no .
H17 H18 2.31(4) no .
H18 H19 2.36(5) no .
H19 H20 2.30(4) no .
S1 H8 3.56(3) no 1_455
S1 H9 3.30(3) no 5_666
N1 H4 3.03(3) no 2_545
N1 H19 3.35(3) no 1_655
N2 H2 3.46(3) no 8_555
C2 H19 3.47(3) no 1_655
C3 H9 2.97(3) no 5_666
C4 H2 2.86(3) no 8_555
C4 H7 3.27(3) no 1_455
C5 H2 2.83(3) no 8_555
C5 H7 3.35(3) no 1_455
C5 H11 3.53(3) no 8_455
C5 H12 3.41(3) no 1_455
C5 H12 3.47(3) no 8_455
C6 H2 3.20(3) no 8_555
C6 H6 3.25(3) no 1_455
C6 H6 3.33(3) no 8_455
C6 H7 3.27(3) no 1_455
C6 H11 3.52(3) no 8_455
C7 H2 3.56(3) no 8_555
C7 H3 3.50(3) no 8_555
C7 H6 3.54(3) no 1_455
C7 H7 3.11(3) no 1_455
C7 H14 3.34(3) no 7_655
C7 H15 3.48(3) no 2_555
C8 H2 3.58(3) no 8_555
C8 H3 3.23(3) no 8_555
C8 H7 3.02(3) no 1_455
C8 H13 3.54(3) no 2_655
C8 H14 3.40(3) no 2_655
C8 H15 3.25(3) no 2_555
C8 H16 3.30(3) no 2_555
C9 H2 3.25(3) no 8_555
C9 H3 3.53(3) no 8_555
C9 H7 3.09(3) no 1_455
C9 H14 3.28(3) no 2_655
C9 H16 3.16(3) no 2_555
C10 H17 3.35(3) no 2_555
C10 H20 3.55(3) no 1_655
C11 H17 3.38(3) no 2_555
C12 H17 3.21(3) no 2_555
C12 H18 3.43(3) no 2_555
C13 H17 3.03(3) no 2_555
C13 H18 3.07(3) no 2_555
C14 H17 3.01(3) no 2_555
C14 H19 3.40(3) no 5_566
C14 H20 3.05(3) no 1_655
C15 H17 3.16(3) no 2_555
C15 H19 3.36(3) no 5_566
C15 H20 3.03(3) no 1_655
C16 H12 3.36(3) no 8_455
C16 H13 3.35(3) no 8_455
C16 H20 3.45(3) no 1_655
C17 H1 3.40(3) no 8_555
C17 H12 3.03(3) no 8_455
C17 H13 3.43(3) no 8_455
C18 H1 3.38(3) no 1_655
C18 H1 3.27(3) no 8_555
C18 H12 3.57(3) no 8_455
C18 H13 3.44(3) no 8_455
C19 H3 3.30(3) no 7_645
C19 H4 3.45(3) no 2_645
C19 H13 3.36(3) no 8_455
C20 H3 3.50(3) no 2_545
C20 H3 3.24(3) no 7_645
C20 H4 3.53(3) no 2_645
C20 H13 3.27(3) no 8_455
C21 H3 3.48(3) no 2_545
C21 H4 3.43(3) no 2_545
C21 H13 3.25(3) no 8_455
C22 H8 3.25(3) no 5_666
C22 H9 3.02(3) no 5_666
C23 H4 3.42(3) no 2_545
C23 H5 2.95(2) no 2_545
C23 H8 3.31(3) no 5_666
C23 H9 3.55(3) no 5_666
C23 H18 3.21(3) no 6_556
C24 H5 3.05(2) no 2_545
C24 H8 3.27(3) no 5_666
C24 H18 2.93(3) no 6_556
C25 H8 3.16(3) no 5_666
C25 H15 3.40(3) no 1_455
C25 H17 3.39(3) no 6_456
C26 H8 3.06(3) no 5_666
C26 H15 3.31(3) no 1_455
C27 H8 3.11(3) no 5_666
C27 H9 3.44(3) no 5_666
H1 C17 3.40(3) no 8_455
H1 C18 3.38(3) no 1_455
H1 C18 3.27(3) no 8_455
H1 H2 3.11(4) no 8_555
H1 H11 3.05(3) no 8_455
H1 H12 2.73(4) no 1_455
H1 H12 2.81(4) no 8_455
H2 N2 3.46(3) no 8_455
H2 C4 2.86(3) no 8_455
H2 C5 2.83(3) no 8_455
H2 C6 3.20(3) no 8_455
H2 C7 3.56(3) no 8_455
H2 C8 3.58(3) no 8_455
H2 C9 3.25(3) no 8_455
H2 H1 3.11(4) no 8_455
H2 H6 3.17(4) no 1_455
H2 H6 3.01(4) no 8_455
H2 H11 3.02(4) no 8_455
H2 H12 3.12(4) no 1_455
H3 C7 3.50(3) no 8_455
H3 C8 3.23(3) no 8_455
H3 C9 3.53(3) no 8_455
H3 C19 3.30(3) no 7_655
H3 C20 3.50(3) no 2_555
H3 C20 3.24(3) no 7_655
H3 C21 3.48(3) no 2_555
H3 H4 3.39(4) no 8_455
H3 H13 2.85(4) no 7_655
H3 H14 3.28(4) no 2_555
H3 H14 2.74(4) no 7_655
H3 H15 3.24(4) no 2_555
H4 N1 3.03(3) no 2_555
H4 C19 3.45(3) no 2_655
H4 C20 3.53(3) no 2_655
H4 C21 3.43(3) no 2_555
H4 C23 3.42(3) no 2_555
H4 H3 3.39(4) no 8_555
H4 H7 3.44(4) no 1_455
H4 H13 2.91(4) no 2_655
H4 H14 3.09(4) no 2_655
H4 H15 2.79(4) no 2_555
H4 H16 2.84(4) no 2_555
H5 C23 2.95(2) no 2_555
H5 C24 3.05(2) no 2_555
H5 H7 3.52(4) no 1_455
H5 H14 2.91(4) no 2_655
H5 H16 2.59(3) no 2_555
H5 H17 2.76(4) no 2_555
H6 C6 3.25(3) no 1_655
H6 C6 3.33(3) no 8_555
H6 C7 3.54(3) no 1_655
H6 H2 3.17(4) no 1_655
H6 H2 3.01(4) no 8_555
H6 H14 3.19(4) no 2_655
H7 C4 3.27(3) no 1_655
H7 C5 3.35(3) no 1_655
H7 C6 3.27(3) no 1_655
H7 C7 3.11(3) no 1_655
H7 C8 3.02(3) no 1_655
H7 C9 3.09(3) no 1_655
H7 H4 3.44(4) no 1_655
H7 H5 3.52(4) no 1_655
H7 H15 3.26(4) no 2_655
H7 H18 3.49(4) no 2_555
H8 S1 3.56(3) no 1_655
H8 C22 3.25(3) no 5_666
H8 C23 3.31(3) no 5_666
H8 C24 3.27(3) no 5_666
H8 C25 3.16(3) no 5_666
H8 C26 3.06(3) no 5_666
H8 C27 3.11(3) no 5_666
H8 H17 3.51(4) no 2_555
H8 H18 2.88(4) no 2_555
H8 H19 3.53(4) no 5_666
H8 H20 3.58(4) no 5_666
H9 S1 3.30(3) no 5_666
H9 C3 2.97(3) no 5_666
H9 C22 3.02(3) no 5_666
H9 C23 3.55(3) no 5_666
H9 C27 3.44(3) no 5_666
H9 H10 3.40(4) no 5_666
H9 H17 3.43(4) no 2_555
H9 H19 3.01(4) no 5_566
H9 H20 3.25(4) no 1_655
H9 H20 3.58(4) no 5_666
H10 H9 3.40(4) no 5_666
H10 H10 3.33(4) no 5_666
H10 H19 3.36(4) no 1_655
H10 H19 2.95(4) no 5_566
H10 H20 3.21(4) no 1_655
H11 C5 3.53(3) no 8_555
H11 C6 3.52(3) no 8_555
H11 H1 3.05(3) no 8_555
H11 H2 3.02(4) no 8_555
H11 H12 2.97(4) no 8_455
H12 C5 3.41(3) no 1_655
H12 C5 3.47(3) no 8_555
H12 C16 3.36(3) no 8_555
H12 C17 3.03(3) no 8_555
H12 C18 3.57(3) no 8_555
H12 H1 2.73(4) no 1_655
H12 H1 2.81(4) no 8_555
H12 H2 3.12(4) no 1_655
H12 H11 2.97(4) no 8_555
H13 C8 3.54(3) no 2_645
H13 C16 3.35(3) no 8_555
H13 C17 3.43(3) no 8_555
H13 C18 3.44(3) no 8_555
H13 C19 3.36(3) no 8_555
H13 C20 3.27(3) no 8_555
H13 C21 3.25(3) no 8_555
H13 H3 2.85(4) no 7_645
H13 H4 2.91(4) no 2_645
H14 C7 3.34(3) no 7_645
H14 C8 3.40(3) no 2_645
H14 C9 3.28(3) no 2_645
H14 H3 3.28(4) no 2_545
H14 H3 2.74(4) no 7_645
H14 H4 3.09(4) no 2_645
H14 H5 2.91(4) no 2_645
H14 H6 3.19(4) no 2_645
H15 C7 3.48(3) no 2_545
H15 C8 3.25(3) no 2_545
H15 C25 3.40(3) no 1_655
H15 C26 3.31(3) no 1_655
H15 H3 3.24(4) no 2_545
H15 H4 2.79(4) no 2_545
H15 H7 3.26(4) no 2_645
H15 H19 3.48(4) no 1_655
H16 C8 3.30(3) no 2_545
H16 C9 3.16(3) no 2_545
H16 H4 2.84(4) no 2_545
H16 H5 2.59(3) no 2_545
H16 H18 3.19(4) no 6_556
H17 C10 3.35(3) no 2_545
H17 C11 3.38(3) no 2_545
H17 C12 3.21(3) no 2_545
H17 C13 3.03(3) no 2_545
H17 C14 3.01(3) no 2_545
H17 C15 3.16(3) no 2_545
H17 C25 3.39(3) no 6_556
H17 H5 2.76(4) no 2_545
H17 H8 3.51(4) no 2_545
H17 H9 3.43(4) no 2_545
H17 H18 2.67(4) no 6_556
H17 H19 3.40(4) no 6_556
H18 C12 3.43(3) no 2_545
H18 C13 3.07(3) no 2_545
H18 C23 3.21(3) no 6_456
H18 C24 2.93(3) no 6_456
H18 H7 3.49(4) no 2_545
H18 H8 2.88(4) no 2_545
H18 H16 3.19(4) no 6_456
H18 H17 2.67(4) no 6_456
H19 N1 3.35(3) no 1_455
H19 C2 3.47(3) no 1_455
H19 C14 3.40(3) no 5_566
H19 C15 3.36(3) no 5_566
H19 H8 3.53(4) no 5_666
H19 H9 3.01(4) no 5_566
H19 H10 3.36(4) no 1_455
H19 H10 2.95(4) no 5_566
H19 H15 3.48(4) no 1_455
H19 H17 3.40(4) no 6_456
H20 C10 3.55(3) no 1_455
H20 C14 3.05(3) no 1_455
H20 C15 3.03(3) no 1_455
H20 C16 3.45(3) no 1_455
H20 H8 3.58(4) no 5_666
H20 H9 3.25(4) no 1_455
H20 H9 3.58(4) no 5_666
H20 H10 3.21(4) no 1_455

loop_
_geom_torsion_atom_site_label_1
_geom_torsion_atom_site_label_2
_geom_torsion_atom_site_label_3
_geom_torsion_atom_site_label_4
_geom_torsion
_geom_torsion_publ_flag
C1 S1 C3 N1 0.54(15) no
C1 S1 C3 C22 -179.18(15) no
C3 S1 C1 N2 -177.99(15) no
C3 S1 C1 C2 0.15(14) no
C2 N1 C3 S1 -1.1(3) no
C2 N1 C3 C22 178.63(16) no
C3 N1 C2 C1 1.2(3) no
C3 N1 C2 C16 -178.52(16) no
C1 N2 C4 C5 -32.9(3) no
C1 N2 C4 C9 146.41(17) no
C4 N2 C1 S1 -56.7(3) no
C4 N2 C1 C2 125.6(2) no
C1 N2 C10 C11 145.89(17) no
C1 N2 C10 C15 -33.4(3) no
C10 N2 C1 S1 100.8(2) no
C10 N2 C1 C2 -76.9(3) no
C4 N2 C10 C11 -57.4(3) no
C4 N2 C10 C15 123.33(19) no
C10 N2 C4 C5 170.47(17) no
C10 N2 C4 C9 -10.2(3) no
S1 C1 C2 N1 -0.8(3) no
S1 C1 C2 C16 178.91(14) no
N2 C1 C2 N1 177.10(18) no
N2 C1 C2 C16 -3.2(4) no
N1 C2 C16 C17 169.45(16) no
N1 C2 C16 C21 -9.9(3) no
C1 C2 C16 C17 -10.2(4) no
C1 C2 C16 C21 170.45(19) no
S1 C3 C22 C23 -169.58(13) no
S1 C3 C22 C27 10.5(3) no
N1 C3 C22 C23 10.7(3) no
N1 C3 C22 C27 -169.18(18) no
N2 C4 C5 C6 178.78(17) no
N2 C4 C9 C8 -179.29(17) no
C5 C4 C9 C8 0.0(3) no
C9 C4 C5 C6 -0.5(3) no
C4 C5 C6 C7 0.7(4) no
C5 C6 C7 C8 -0.3(4) no
C6 C7 C8 C9 -0.3(4) no
C7 C8 C9 C4 0.4(4) no
N2 C10 C11 C12 179.28(17) no
N2 C10 C15 C14 179.74(18) no
C11 C10 C15 C14 0.5(4) no
C15 C10 C11 C12 -1.5(3) no
C10 C11 C12 C13 1.1(4) no
C11 C12 C13 C14 0.2(4) no
C12 C13 C14 C15 -1.2(4) no
C13 C14 C15 C10 0.9(4) no
C2 C16 C17 C18 -179.77(18) no
C2 C16 C21 C20 -179.96(18) no
C17 C16 C21 C20 0.7(4) no
C21 C16 C17 C18 -0.4(4) no
C16 C17 C18 C19 0.4(4) no
C17 C18 C19 C20 -0.6(4) no
C18 C19 C20 C21 0.8(4) no
C19 C20 C21 C16 -0.9(4) no
C3 C22 C23 C24 -178.49(17) no
C3 C22 C27 C26 179.44(18) no
C23 C22 C27 C26 -0.5(4) no
C27 C22 C23 C24 1.4(4) no
C22 C23 C24 C25 -1.1(4) no
C23 C24 C25 C26 -0.2(5) no
C24 C25 C26 C27 1.2(5) no
C25 C26 C27 C22 -0.8(4) no
